data_4073837
loop_
_publ_author_name
'Doux, Marjolaine'
'Thu\'ery, Pierre'
'Blug, Matthias'
'Ricard, Louis'
'Le Floch, Pascal'
'Arliguie, Th\'er\`ese'
'M\'ezailles, Nicolas'

_publ_section_title
;
 Anions of Tridentate SPS Ligands:&#x00A0; Syntheses, X-ray Structures and
 DFT Calculations
;
_journal_issue 23
_journal_name_full Organometallics
_journal_page_first 5643
_journal_paper_doi 10.1021/om7006634
_journal_volume 26
_journal_year 2007
_chemical_formula_sum 'C50 H50 K O2 P3 S2'
_chemical_formula_weight 879.03
_chemical_name_systematic
; 
 ? 
;
_space_group_IT_number 2
_symmetry_cell_setting triclinic
_symmetry_space_group_name_Hall '-P 1'
_symmetry_space_group_name_H-M 'P -1'
_atom_sites_solution_hydrogens geom
_atom_sites_solution_primary direct
_atom_sites_solution_secondary difmap
_audit_creation_method SHELXL-97
_cell_angle_alpha 74.1120(10)
_cell_angle_beta 68.1430(10)
_cell_angle_gamma 86.0870(10)
_cell_formula_units_Z 2
_cell_length_a 12.3240(10)
_cell_length_b 13.1050(10)
_cell_length_c 15.8440(10)
_cell_measurement_reflns_used 251
_cell_measurement_temperature 150.0(10)
_cell_measurement_theta_max 20.0
_cell_measurement_theta_min 3.0
_cell_volume 2282.6(3)
_computing_structure_refinement 'SHELXL-97 (Sheldrick, 1997)'
_computing_structure_solution 'SHELXS-97 (Sheldrick, 1990)'
_diffrn_ambient_temperature 150.0(10)
_diffrn_measured_fraction_theta_full 0.991
_diffrn_measured_fraction_theta_max 0.991
_diffrn_measurement_device_type KappaCCD
_diffrn_measurement_method 'phi and omega scans'
_diffrn_radiation_monochromator graphite
_diffrn_radiation_source 'fine-focus sealed tube'
_diffrn_radiation_type MoK\a
_diffrn_radiation_wavelength 0.71069
_diffrn_reflns_av_R_equivalents 0.0183
_diffrn_reflns_av_sigmaI/netI 0.0510
_diffrn_reflns_limit_h_max 16
_diffrn_reflns_limit_h_min -17
_diffrn_reflns_limit_k_max 18
_diffrn_reflns_limit_k_min -17
_diffrn_reflns_limit_l_max 22
_diffrn_reflns_limit_l_min -22
_diffrn_reflns_number 19152
_diffrn_reflns_theta_full 30.00
_diffrn_reflns_theta_max 30.00
_diffrn_reflns_theta_min 2.88
_exptl_absorpt_coefficient_mu 0.352
_exptl_absorpt_correction_T_max 0.9491
_exptl_absorpt_correction_T_min 0.9330
_exptl_absorpt_correction_type multi-scan
_exptl_crystal_colour vermilion
_exptl_crystal_density_diffrn 1.279
_exptl_crystal_density_method 'not measured'
_exptl_crystal_description block
_exptl_crystal_F_000 924
_exptl_crystal_size_max 0.20
_exptl_crystal_size_mid 0.18
_exptl_crystal_size_min 0.15
_refine_diff_density_max 0.659
_refine_diff_density_min -0.610
_refine_diff_density_rms 0.065
_refine_ls_extinction_method none
_refine_ls_goodness_of_fit_ref 1.092
_refine_ls_hydrogen_treatment mixed
_refine_ls_matrix_type full
_refine_ls_number_parameters 564
_refine_ls_number_reflns 13220
_refine_ls_number_restraints 5
_refine_ls_restrained_S_all 1.092
_refine_ls_R_factor_all 0.0727
_refine_ls_R_factor_gt 0.0486
_refine_ls_shift/su_max 0.001
_refine_ls_shift/su_mean 0.000
_refine_ls_structure_factor_coef Fsqd
_refine_ls_weighting_details 'calc w=1/[\s^2^(Fo^2^)+(0.0800P)^2^+0.0909P] where P=(Fo^2^+2Fc^2^)/3'
_refine_ls_weighting_scheme calc
_refine_ls_wR_factor_gt 0.1341
_refine_ls_wR_factor_ref 0.1471
_reflns_number_gt 9480
_reflns_number_total 13220
_reflns_threshold_expression >2sigma(I)
_cod_data_source_file om7006634-file002.cif
_cod_data_source_block p3s2k
_cod_depositor_comments
;
The following automatic conversions were performed:

'_symmetry_cell_setting' value 'Triclinic' changed to 'triclinic'
according to /home/saulius/struct/CIF-dictionaries/cif_core.dic
dictionary named 'cif_core.dic' version 2.4.1 from 2010-06-29.

Automatic conversion script
Id: cif_fix_values 1715 2011-07-08 13:25:40Z adriana 
;
_cod_original_sg_symbol_H-M 'P-1     '
_cod_database_code 4073837

loop_
_symmetry_equiv_pos_as_xyz
'x, y, z'
'-x, -y, -z'

loop_
_atom_site_label
_atom_site_type_symbol
_atom_site_fract_x
_atom_site_fract_y
_atom_site_fract_z
_atom_site_U_iso_or_equiv
_atom_site_adp_type
_atom_site_occupancy
_atom_site_symmetry_multiplicity
_atom_site_calc_flag
_atom_site_refinement_flags
_atom_site_disorder_assembly
_atom_site_disorder_group
K1 K 0.66293(2) 0.00719(2) 0.79455(2) 0.03717(7) Uani 1 1 d . . .
S1 S 0.86557(2) 0.16552(2) 0.60196(2) 0.03024(7) Uani 1 1 d . A .
S2 S 0.45972(3) 0.18340(3) 1.01074(2) 0.04834(9) Uani 1 1 d . . .
P1 P 0.64221(2) 0.26494(2) 0.75346(2) 0.02219(6) Uani 1 1 d . A .
P2 P 0.76976(2) 0.27257(2) 0.54991(2) 0.02254(6) Uani 1 1 d . . .
P3 P 0.40719(2) 0.23390(2) 0.90311(2) 0.02607(7) Uani 1 1 d . . .
C1 C 0.68510(9) 0.34445(8) 0.63112(8) 0.0219(2) Uani 1 1 d . A .
C2 C 0.65380(9) 0.45026(9) 0.61373(8) 0.0232(2) Uani 1 1 d . . .
C3 C 0.57515(9) 0.49369(9) 0.68461(8) 0.0254(3) Uani 1 1 d . A .
H3 H 0.5736 0.5689 0.6711 0.030 Uiso 1 1 calc R . .
C4 C 0.49905(9) 0.43537(9) 0.77323(8) 0.0235(2) Uani 1 1 d . . .
C5 C 0.50540(9) 0.32537(9) 0.80478(8) 0.0227(2) Uani 1 1 d . A .
C6 C 0.73926(9) 0.32278(10) 0.79453(8) 0.0294(3) Uani 1 1 d . . .
H6A H 0.7322 0.4000 0.7801 0.044 Uiso 1 1 calc R A .
H6B H 0.8204 0.3059 0.7625 0.044 Uiso 1 1 calc R . .
H6C H 0.7167 0.2932 0.8629 0.044 Uiso 1 1 calc R . .
C7 C 0.67269(9) 0.21211(9) 0.51309(8) 0.0254(3) Uani 1 1 d . A .
C8 C 0.56548(9) 0.25462(9) 0.51610(8) 0.0281(3) Uani 1 1 d . . .
H8 H 0.5375 0.3104 0.5455 0.034 Uiso 1 1 calc R A .
C9 C 0.49845(10) 0.21633(10) 0.47646(9) 0.0344(3) Uani 1 1 d . A .
H9 H 0.4256 0.2465 0.4781 0.041 Uiso 1 1 calc R . .
C10 C 0.53852(11) 0.13431(11) 0.43474(10) 0.0408(3) Uani 1 1 d . . .
H10 H 0.4933 0.1081 0.4074 0.049 Uiso 1 1 calc R A .
C11 C 0.64460(12) 0.09028(11) 0.43274(10) 0.0439(3) Uani 1 1 d . A .
H11 H 0.6716 0.0336 0.4044 0.053 Uiso 1 1 calc R . .
C12 C 0.71156(11) 0.12825(10) 0.47176(9) 0.0350(3) Uani 1 1 d . . .
H12 H 0.7840 0.0973 0.4705 0.042 Uiso 1 1 calc R A .
C13 C 0.86420(9) 0.35996(9) 0.43944(8) 0.0242(3) Uani 1 1 d . A .
C14 C 0.85188(10) 0.36954(10) 0.35412(8) 0.0306(3) Uani 1 1 d . . .
H14 H 0.7904 0.3310 0.3526 0.037 Uiso 1 1 calc R A .
C15 C 0.92870(10) 0.43516(11) 0.27065(9) 0.0358(3) Uani 1 1 d . A .
H15 H 0.9190 0.4415 0.2127 0.043 Uiso 1 1 calc R . .
C16 C 1.01875(10) 0.49103(11) 0.27187(9) 0.0340(3) Uani 1 1 d . . .
H16 H 1.0715 0.5353 0.2149 0.041 Uiso 1 1 calc R A .
C17 C 1.03175(10) 0.48210(10) 0.35682(9) 0.0340(3) Uani 1 1 d . A .
H17 H 1.0928 0.5213 0.3582 0.041 Uiso 1 1 calc R . .
C18 C 0.95574(10) 0.41602(10) 0.43984(9) 0.0306(3) Uani 1 1 d . . .
H18 H 0.9664 0.4090 0.4975 0.037 Uiso 1 1 calc R A .
C19 C 0.70008(9) 0.53126(9) 0.52007(8) 0.0244(3) Uani 1 1 d . A .
C20 C 0.66246(10) 0.53593(9) 0.44607(8) 0.0293(3) Uani 1 1 d . . .
H20 H 0.6096 0.4824 0.4523 0.035 Uiso 1 1 calc R A .
C21 C 0.70149(11) 0.61773(10) 0.36362(9) 0.0354(3) Uani 1 1 d . A .
H21 H 0.6743 0.6204 0.3143 0.042 Uiso 1 1 calc R . .
C22 C 0.78029(11) 0.69601(10) 0.35264(9) 0.0364(3) Uani 1 1 d . . .
H22 H 0.8080 0.7513 0.2957 0.044 Uiso 1 1 calc R A .
C23 C 0.81792(11) 0.69253(10) 0.42547(9) 0.0358(3) Uani 1 1 d . A .
H23 H 0.8717 0.7456 0.4186 0.043 Uiso 1 1 calc R . .
C24 C 0.77726(10) 0.61175(9) 0.50835(9) 0.0309(3) Uani 1 1 d . . .
H24 H 0.8024 0.6111 0.5583 0.037 Uiso 1 1 calc R A .
C25 C 0.41542(9) 0.50159(9) 0.83025(8) 0.0262(3) Uani 1 1 d . A .
C26 C 0.41741(12) 0.50216(12) 0.91711(10) 0.0482(4) Uani 1 1 d . . .
H26 H 0.4649 0.4543 0.9436 0.058 Uiso 1 1 calc R A .
C27 C 0.34998(13) 0.57272(14) 0.96567(12) 0.0622(4) Uani 1 1 d . A .
H27 H 0.3520 0.5729 1.0250 0.075 Uiso 1 1 calc R . .
C28 C 0.28058(11) 0.64193(11) 0.92797(12) 0.0505(4) Uani 1 1 d . . .
H28 H 0.2353 0.6903 0.9610 0.061 Uiso 1 1 calc R A .
C29 C 0.27669(11) 0.64130(11) 0.84228(11) 0.0420(4) Uani 1 1 d . A .
H29 H 0.2276 0.6882 0.8168 0.050 Uiso 1 1 calc R . .
C30 C 0.34454(10) 0.57210(10) 0.79348(9) 0.0327(3) Uani 1 1 d . . .
H30 H 0.3426 0.5729 0.7339 0.039 Uiso 1 1 calc R A .
C31 C 0.26034(11) 0.28345(11) 0.94005(9) 0.0366(3) Uani 1 1 d . A .
C32 C 0.21748(16) 0.32102(19) 1.01888(14) 0.1027(6) Uani 1 1 d . . .
H32 H 0.2639 0.3189 1.0556 0.123 Uiso 1 1 calc R A .
C33 C 0.10764(19) 0.3617(2) 1.04471(19) 0.1460(9) Uani 1 1 d . A .
H33 H 0.0800 0.3891 1.0984 0.175 Uiso 1 1 calc R . .
C34 C 0.03872(16) 0.36347(17) 0.99604(18) 0.0959(8) Uani 1 1 d . . .
H34 H -0.0371 0.3914 1.0154 0.115 Uiso 1 1 calc R A .
C35 C 0.07751(13) 0.32537(13) 0.91918(14) 0.0571(5) Uani 1 1 d . A .
H35 H 0.0286 0.3258 0.8848 0.069 Uiso 1 1 calc R . .
C36 C 0.18914(11) 0.28543(11) 0.89032(10) 0.0404(4) Uani 1 1 d . . .
H36 H 0.2163 0.2594 0.8359 0.049 Uiso 1 1 calc R A .
C37 C 0.39104(9) 0.12265(9) 0.85902(8) 0.0269(3) Uani 1 1 d . A .
C38 C 0.41056(10) 0.13576(10) 0.76483(8) 0.0295(3) Uani 1 1 d . . .
H38 H 0.4318 0.2041 0.7216 0.035 Uiso 1 1 calc R A .
C39 C 0.39933(11) 0.04989(10) 0.73297(9) 0.0372(3) Uani 1 1 d . A .
H39 H 0.4151 0.0595 0.6678 0.045 Uiso 1 1 calc R . .
C40 C 0.36547(11) -0.04912(10) 0.79514(10) 0.0411(3) Uani 1 1 d . . .
H40 H 0.3565 -0.1076 0.7734 0.049 Uiso 1 1 calc R A .
C41 C 0.34482(13) -0.06252(11) 0.88879(11) 0.0523(4) Uani 1 1 d . A .
H41 H 0.3209 -0.1306 0.9320 0.063 Uiso 1 1 calc R . .
C42 C 0.35850(13) 0.02233(11) 0.92116(10) 0.0465(4) Uani 1 1 d . . .
H42 H 0.3455 0.0117 0.9860 0.056 Uiso 1 1 calc R A .
C43 C 0.77108(16) -0.14053(14) 0.62751(14) 0.0681(6) Uani 1 1 d . A .
H43A H 0.8185 -0.0737 0.6056 0.082 Uiso 1 1 calc R . .
H43B H 0.7622 -0.1560 0.5726 0.082 Uiso 1 1 calc R . .
C44 C 0.82688(17) -0.23092(16) 0.67686(19) 0.0960(7) Uani 1 1 d . . .
H44A H 0.8681 -0.2056 0.7108 0.115 Uiso 1 1 calc R A .
H44B H 0.8832 -0.2661 0.6313 0.115 Uiso 1 1 calc R . .
C45 C 0.72451(16) -0.30594(15) 0.74549(13) 0.0689(5) Uani 1 1 d . A .
H45A H 0.7227 -0.3692 0.7233 0.083 Uiso 1 1 calc R . .
H45B H 0.7288 -0.3293 0.8091 0.083 Uiso 1 1 calc R . .
C46 C 0.61846(16) -0.24026(12) 0.74675(13) 0.0583(5) Uani 1 1 d . . .
H46A H 0.5745 -0.2666 0.7154 0.070 Uiso 1 1 calc R A .
H46B H 0.5659 -0.2446 0.8126 0.070 Uiso 1 1 calc R . .
O1 O 0.66018(10) -0.13301(8) 0.69728(8) 0.0572(3) Uani 1 1 d . A .
O2 O 0.86683(17) 0.00752(19) 0.83329(19) 0.0704(6) Uani 0.5505(19) 1 d P A 1
C47 C 0.9558(4) 0.0832(3) 0.8117(4) 0.0999(15) Uani 0.5505(19) 1 d P A 1
H47A H 0.9688 0.1320 0.7485 0.120 Uiso 0.5505(19) 1 calc PR A 1
H47B H 0.9292 0.1258 0.8581 0.120 Uiso 0.5505(19) 1 calc PR A 1
C48 C 1.0621(9) 0.0380(6) 0.8122(13) 0.461(10) Uani 0.5505(19) 1 d P A 1
H48A H 1.0795 0.0467 0.8660 0.554 Uiso 0.5505(19) 1 calc PR A 1
H48B H 1.1275 0.0702 0.7527 0.554 Uiso 0.5505(19) 1 calc PR A 1
C49 C 1.0403(4) -0.0812(4) 0.8224(7) 0.233(4) Uani 0.5505(19) 1 d P A 1
H49A H 1.0828 -0.0990 0.7618 0.279 Uiso 0.5505(19) 1 calc PR A 1
H49B H 1.0665 -0.1275 0.8715 0.279 Uiso 0.5505(19) 1 calc PR A 1
C50 C 0.9249(4) -0.0930(4) 0.8471(5) 0.129(2) Uani 0.5505(19) 1 d P A 1
H50A H 0.8906 -0.1331 0.9144 0.155 Uiso 0.5505(19) 1 calc PR A 1
H50B H 0.9097 -0.1356 0.8095 0.155 Uiso 0.5505(19) 1 calc PR A 1
O2A O 0.87337(6) -0.02844(15) 0.81797(11) 0.0704(6) Uani 0.4495(19) 1 d PD A 2
C47A C 0.90458(13) 0.0207(4) 0.87764(16) 0.193(5) Uani 0.4495(19) 1 d PD A 2
H47C H 0.8719 0.0922 0.8740 0.231 Uiso 0.4495(19) 1 calc PR A 2
H47D H 0.8711 -0.0225 0.9440 0.231 Uiso 0.4495(19) 1 calc PR A 2
C48A C 1.02448(10) 0.02880(11) 0.84880(6) 0.203(4) Uani 0.4495(19) 1 d PD A 2
H48C H 1.0525 -0.0256 0.8925 0.243 Uiso 0.4495(19) 1 calc PR A 2
H48D H 1.0496 0.0999 0.8467 0.243 Uiso 0.4495(19) 1 calc PR A 2
C49A C 0.98376(19) -0.04721(18) 0.74790(13) 0.0938(18) Uani 0.4495(19) 1 d PD A 2
H49C H 1.0001 -0.1238 0.7621 0.113 Uiso 0.4495(19) 1 calc PR A 2
H49D H 0.9796 -0.0247 0.6842 0.113 Uiso 0.4495(19) 1 calc PR A 2
C50A C 1.07218(8) 0.01113(19) 0.75075(9) 0.0959(18) Uani 0.4495(19) 1 d PD A 2
H50C H 1.0889 0.0797 0.7015 0.115 Uiso 0.4495(19) 1 calc PR A 2
H50D H 1.1449 -0.0289 0.7410 0.115 Uiso 0.4495(19) 1 calc PR A 2

loop_
_atom_site_aniso_label
_atom_site_aniso_U_11
_atom_site_aniso_U_22
_atom_site_aniso_U_33
_atom_site_aniso_U_23
_atom_site_aniso_U_13
_atom_site_aniso_U_12
K1 0.04167(13) 0.02554(13) 0.03969(14) -0.00486(11) -0.01229(11) -0.00065(11)
S1 0.02848(12) 0.02982(14) 0.03126(14) -0.00769(11) -0.01087(11) 0.00569(11)
S2 0.06867(17) 0.04886(19) 0.02976(14) 0.00728(14) -0.02840(13) -0.02659(16)
P1 0.02431(11) 0.02083(13) 0.02087(12) -0.00550(10) -0.00767(9) 0.00030(10)
P2 0.02270(11) 0.02337(13) 0.02200(12) -0.00825(10) -0.00702(9) -0.00019(10)
P3 0.02845(12) 0.02915(14) 0.01929(12) -0.00581(11) -0.00660(10) -0.00599(11)
C1 0.0231(4) 0.0223(5) 0.0199(4) -0.0056(4) -0.0071(4) -0.0011(4)
C2 0.0258(4) 0.0223(5) 0.0222(5) -0.0045(4) -0.0099(4) -0.0027(4)
C3 0.0310(5) 0.0198(5) 0.0255(5) -0.0076(4) -0.0095(4) 0.0005(4)
C4 0.0258(4) 0.0242(5) 0.0239(5) -0.0086(4) -0.0113(4) 0.0010(4)
C5 0.0232(4) 0.0250(5) 0.0211(5) -0.0088(4) -0.0075(4) 0.0004(4)
C6 0.0290(5) 0.0338(6) 0.0271(5) -0.0069(5) -0.0125(4) -0.0015(5)
C7 0.0260(5) 0.0258(5) 0.0249(5) -0.0095(4) -0.0072(4) -0.0025(4)
C8 0.0285(5) 0.0283(6) 0.0265(5) -0.0064(4) -0.0087(4) -0.0034(4)
C9 0.0305(5) 0.0392(7) 0.0347(6) -0.0095(5) -0.0128(4) -0.0040(5)
C10 0.0455(6) 0.0438(7) 0.0411(6) -0.0144(5) -0.0209(5) -0.0085(6)
C11 0.0493(7) 0.0405(6) 0.0529(7) -0.0282(6) -0.0193(6) -0.0013(6)
C12 0.0339(5) 0.0332(6) 0.0430(6) -0.0196(5) -0.0135(5) 0.0032(5)
C13 0.0238(4) 0.0257(5) 0.0229(5) -0.0094(4) -0.0067(4) 0.0021(4)
C14 0.0258(5) 0.0407(6) 0.0256(5) -0.0096(5) -0.0088(4) -0.0024(5)
C15 0.0308(5) 0.0529(8) 0.0225(5) -0.0099(5) -0.0081(4) -0.0006(5)
C16 0.0283(5) 0.0398(7) 0.0258(6) -0.0035(5) -0.0041(5) -0.0027(5)
C17 0.0314(5) 0.0381(6) 0.0318(6) -0.0077(5) -0.0106(4) -0.0067(5)
C18 0.0294(5) 0.0369(6) 0.0262(5) -0.0106(5) -0.0088(4) -0.0040(5)
C19 0.0271(5) 0.0220(5) 0.0221(5) -0.0057(4) -0.0072(4) 0.0029(4)
C20 0.0362(5) 0.0264(5) 0.0252(5) -0.0069(4) -0.0107(4) -0.0021(5)
C21 0.0519(6) 0.0331(6) 0.0228(5) -0.0063(5) -0.0161(5) -0.0004(5)
C22 0.0459(6) 0.0306(6) 0.0247(6) 0.0003(5) -0.0089(5) -0.0034(5)
C23 0.0382(6) 0.0300(6) 0.0344(6) -0.0022(5) -0.0110(5) -0.0080(5)
C24 0.0336(5) 0.0299(6) 0.0282(5) -0.0043(5) -0.0121(4) -0.0030(5)
C25 0.0257(5) 0.0262(5) 0.0289(5) -0.0134(4) -0.0081(4) 0.0000(4)
C26 0.0488(6) 0.0684(8) 0.0472(6) -0.0379(6) -0.0277(5) 0.0243(6)
C27 0.0565(8) 0.0941(9) 0.0674(7) -0.0651(7) -0.0317(6) 0.0306(7)
C28 0.0333(6) 0.0525(7) 0.0761(9) -0.0459(6) -0.0124(6) 0.0078(6)
C29 0.0310(6) 0.0327(6) 0.0597(8) -0.0168(6) -0.0119(6) 0.0078(5)
C30 0.0311(5) 0.0303(6) 0.0338(6) -0.0089(5) -0.0086(5) 0.0029(5)
C31 0.0292(5) 0.0426(7) 0.0328(6) -0.0167(5) 0.0004(5) -0.0073(5)
C32 0.0414(9) 0.2047(17) 0.0882(10) -0.1119(10) -0.0006(8) 0.0000(11)
C33 0.0479(11) 0.270(2) 0.1614(15) -0.1795(14) 0.0004(11) 0.0154(14)
C34 0.0326(8) 0.1054(14) 0.1388(18) -0.0730(13) 0.0081(10) 0.0082(9)
C35 0.0340(7) 0.0509(9) 0.0656(11) 0.0006(8) -0.0066(7) 0.0025(7)
C36 0.0351(6) 0.0430(8) 0.0325(7) -0.0031(6) -0.0059(5) 0.0036(6)
C37 0.0272(5) 0.0268(5) 0.0263(5) -0.0063(4) -0.0090(4) -0.0036(4)
C38 0.0335(5) 0.0269(6) 0.0286(5) -0.0063(4) -0.0122(4) -0.0030(4)
C39 0.0450(6) 0.0386(6) 0.0322(6) -0.0151(5) -0.0136(5) -0.0050(5)
C40 0.0479(6) 0.0295(6) 0.0551(7) -0.0146(5) -0.0262(5) -0.0034(5)
C41 0.0781(8) 0.0293(7) 0.0541(8) 0.0047(6) -0.0366(7) -0.0216(6)
C42 0.0700(7) 0.0366(7) 0.0339(6) 0.0041(5) -0.0256(6) -0.0224(6)
C43 0.0731(11) 0.0634(10) 0.0720(11) -0.0388(8) -0.0171(9) 0.0050(9)
C44 0.0768(10) 0.0658(10) 0.1836(19) -0.0638(11) -0.0726(11) 0.0248(9)
C45 0.1066(11) 0.0591(10) 0.0680(9) -0.0283(7) -0.0578(8) 0.0234(9)
C46 0.0797(10) 0.0450(8) 0.0606(9) -0.0251(7) -0.0297(8) 0.0033(8)
O1 0.0692(6) 0.0411(5) 0.0633(6) -0.0240(5) -0.0210(5) 0.0102(5)
O2 0.0545(6) 0.0506(13) 0.0973(11) 0.0137(10) -0.0394(7) -0.0134(7)
C47 0.112(3) 0.054(2) 0.142(3) 0.003(2) -0.077(2) -0.008(2)
C48 0.301(8) 0.059(4) 1.03(3) 0.064(8) -0.396(11) -0.018(5)
C49 0.098(3) 0.081(4) 0.463(11) 0.068(5) -0.139(4) -0.012(3)
C50 0.080(3) 0.070(3) 0.220(6) -0.036(3) -0.039(3) 0.008(2)
O2A 0.0545(6) 0.0506(13) 0.0973(11) 0.0137(10) -0.0394(7) -0.0134(7)
C47A 0.055(3) 0.407(14) 0.134(6) -0.130(7) -0.014(3) 0.011(6)
C48A 0.060(3) 0.395(11) 0.201(6) -0.149(6) -0.042(3) -0.051(5)
C49A 0.067(2) 0.084(3) 0.136(4) -0.023(3) -0.050(3) 0.005(2)
C50A 0.0386(19) 0.125(4) 0.113(4) -0.055(3) 0.005(2) -0.029(2)

loop_
_atom_type_symbol
_atom_type_description
_atom_type_scat_dispersion_real
_atom_type_scat_dispersion_imag
_atom_type_scat_source
C C 0.0033 0.0016 'International Tables Vol C Tables 4.2.6.8 and 6.1.1.4'
H H 0.0000 0.0000 'International Tables Vol C Tables 4.2.6.8 and 6.1.1.4'
O O 0.0106 0.0060 'International Tables Vol C Tables 4.2.6.8 and 6.1.1.4'
P P 0.1023 0.0942 'International Tables Vol C Tables 4.2.6.8 and 6.1.1.4'
S S 0.1246 0.1234 'International Tables Vol C Tables 4.2.6.8 and 6.1.1.4'
K K 0.2009 0.2494 'International Tables Vol C Tables 4.2.6.8 and 6.1.1.4'

loop_
_geom_angle_atom_site_label_1
_geom_angle_atom_site_label_2
_geom_angle_atom_site_label_3
_geom_angle
_geom_angle_site_symmetry_1
_geom_angle_site_symmetry_3
O1 K1 O2A 102.48(5) . .
O1 K1 O2 114.22(6) . .
O2A K1 O2 11.84(7) . .
O1 K1 P1 133.57(3) . .
O2A K1 P1 103.61(4) . .
O2 K1 P1 93.43(5) . .
O1 K1 S2 87.36(3) . 2_657
O2A K1 S2 89.25(4) . 2_657
O2 K1 S2 91.36(5) . 2_657
P1 K1 S2 130.430(13) . 2_657
O1 K1 S1 91.55(2) . .
O2A K1 S1 73.32(3) . .
O2 K1 S1 72.61(5) . .
P1 K1 S1 60.815(9) . .
S2 K1 S1 161.883(13) 2_657 .
O1 K1 C37 108.92(3) . .
O2A K1 C37 147.72(4) . .
O2 K1 C37 136.48(6) . .
P1 K1 C37 58.90(2) . .
S2 K1 C37 84.97(2) 2_657 .
S1 K1 C37 112.39(2) . .
O1 K1 C43 21.86(4) . .
O2A K1 C43 85.46(5) . .
O2 K1 C43 96.51(7) . .
P1 K1 C43 127.44(3) . .
S2 K1 C43 100.83(3) 2_657 .
S1 K1 C43 73.44(3) . .
C37 K1 C43 126.82(4) . .
P2 S1 K1 102.844(15) . .
P3 S2 K1 127.324(18) . 2_657
C5 P1 C1 99.49(5) . .
C5 P1 C6 101.16(5) . .
C1 P1 C6 101.63(5) . .
C5 P1 K1 121.73(3) . .
C1 P1 K1 118.28(4) . .
C6 P1 K1 111.47(4) . .
C1 P2 C13 111.91(5) . .
C1 P2 C7 108.88(5) . .
C13 P2 C7 102.45(5) . .
C1 P2 S1 112.64(4) . .
C13 P2 S1 109.13(4) . .
C7 P2 S1 111.39(4) . .
C5 P3 C31 111.84(6) . .
C5 P3 C37 105.16(5) . .
C31 P3 C37 103.11(6) . .
C5 P3 S2 114.31(4) . .
C31 P3 S2 111.29(5) . .
C37 P3 S2 110.35(4) . .
C2 C1 P2 129.30(8) . .
C2 C1 P1 118.33(8) . .
P2 C1 P1 112.30(6) . .
C1 C2 C3 122.91(10) . .
C1 C2 C19 125.00(10) . .
C3 C2 C19 112.08(9) . .
C4 C3 C2 125.57(10) . .
C5 C4 C3 121.59(10) . .
C5 C4 C25 124.20(9) . .
C3 C4 C25 114.18(10) . .
C4 C5 P3 129.52(8) . .
C4 C5 P1 118.28(7) . .
P3 C5 P1 111.28(6) . .
C8 C7 C12 119.07(12) . .
C8 C7 P2 121.14(9) . .
C12 C7 P2 119.45(9) . .
C7 C8 C9 120.70(12) . .
C10 C9 C8 119.67(12) . .
C9 C10 C11 120.01(13) . .
C12 C11 C10 120.51(13) . .
C11 C12 C7 120.03(12) . .
C14 C13 C18 118.67(10) . .
C14 C13 P2 122.70(9) . .
C18 C13 P2 118.57(9) . .
C13 C14 C15 120.68(12) . .
C16 C15 C14 120.21(13) . .
C15 C16 C17 119.56(11) . .
C16 C17 C18 120.17(12) . .
C17 C18 C13 120.69(12) . .
C24 C19 C20 117.87(10) . .
C24 C19 C2 118.58(11) . .
C20 C19 C2 123.32(10) . .
C21 C20 C19 120.77(12) . .
C20 C21 C22 120.42(13) . .
C23 C22 C21 119.39(11) . .
C22 C23 C24 120.05(12) . .
C23 C24 C19 121.47(13) . .
C26 C25 C30 118.54(12) . .
C26 C25 C4 119.83(11) . .
C30 C25 C4 121.21(11) . .
C25 C26 C27 120.33(14) . .
C28 C27 C26 120.19(16) . .
C27 C28 C29 120.06(14) . .
C28 C29 C30 119.83(14) . .
C29 C30 C25 121.03(14) . .
C32 C31 C36 118.03(14) . .
C32 C31 P3 120.47(13) . .
C36 C31 P3 121.51(11) . .
C31 C32 C33 120.2(2) . .
C34 C33 C32 121.5(2) . .
C33 C34 C35 119.69(19) . .
C34 C35 C36 120.09(19) . .
C31 C36 C35 120.45(16) . .
C38 C37 C42 118.75(12) . .
C38 C37 P3 121.65(9) . .
C42 C37 P3 119.61(10) . .
C38 C37 K1 81.63(7) . .
C42 C37 K1 81.44(8) . .
P3 C37 K1 106.75(5) . .
C37 C38 C39 120.52(11) . .
C40 C39 C38 120.46(13) . .
C41 C40 C39 119.34(14) . .
C40 C41 C42 120.72(13) . .
C37 C42 C41 120.18(14) . .
O1 C43 C44 104.33(15) . .
O1 C43 K1 45.30(8) . .
C44 C43 K1 101.95(14) . .
C43 C44 C45 103.95(15) . .
C46 C45 C44 103.88(15) . .
O1 C46 C45 107.07(14) . .
C43 O1 C46 105.51(12) . .
C43 O1 K1 112.84(10) . .
C46 O1 K1 120.04(10) . .
C47 O2 C50 103.1(3) . .
C47 O2 K1 135.5(2) . .
C50 O2 K1 116.9(3) . .
C48 C47 O2 113.4(5) . .
C47 C48 C49 103.1(8) . .
C50 C49 C48 105.2(6) . .
C49 C50 O2 113.3(4) . .
C47A O2A C49A 105.72(8) . .
C47A O2A K1 121.22(12) . .
C49A O2A K1 126.45(10) . .
C48A C47A O2A 109.77(14) . .
C47A C48A C50A 105.63(12) . .
C50A C49A O2A 108.19(11) . .
C49A C50A C48A 104.80(9) . .

loop_
_geom_bond_atom_site_label_1
_geom_bond_atom_site_label_2
_geom_bond_distance
_geom_bond_site_symmetry_2
K1 O1 2.7111(12) .
K1 O2A 2.7456(11) .
K1 O2 2.800(2) .
K1 P1 3.2712(5) .
K1 S2 3.2962(4) 2_657
K1 S1 3.3793(4) .
K1 C37 3.4881(12) .
K1 C43 3.515(2) .
S1 P2 1.9768(4) .
S2 P3 1.9775(5) .
S2 K1 3.2962(5) 2_657
P1 C5 1.8112(11) .
P1 C1 1.8245(11) .
P1 C6 1.8443(13) .
P2 C1 1.7780(11) .
P2 C13 1.8159(10) .
P2 C7 1.8170(13) .
P3 C5 1.7608(10) .
P3 C31 1.8162(13) .
P3 C37 1.8314(13) .
C1 C2 1.3944(15) .
C2 C3 1.4103(16) .
C2 C19 1.4980(15) .
C3 C4 1.4018(14) .
C4 C5 1.3976(15) .
C4 C25 1.4986(16) .
C7 C8 1.3877(16) .
C7 C12 1.3980(18) .
C8 C9 1.3944(19) .
C9 C10 1.382(2) .
C10 C11 1.385(2) .
C11 C12 1.384(2) .
C13 C14 1.3869(18) .
C13 C18 1.3904(17) .
C14 C15 1.3933(16) .
C15 C16 1.3794(19) .
C16 C17 1.3867(19) .
C17 C18 1.3882(16) .
C19 C24 1.3963(17) .
C19 C20 1.3983(18) .
C20 C21 1.3866(16) .
C21 C22 1.3922(19) .
C22 C23 1.384(2) .
C23 C24 1.3847(16) .
C25 C26 1.3876(19) .
C25 C30 1.3893(17) .
C26 C27 1.395(2) .
C27 C28 1.374(2) .
C28 C29 1.379(2) .
C29 C30 1.3850(19) .
C31 C32 1.375(2) .
C31 C36 1.375(2) .
C32 C33 1.376(3) .
C33 C34 1.338(4) .
C34 C35 1.352(3) .
C35 C36 1.393(2) .
C37 C38 1.3829(17) .
C37 C42 1.3885(17) .
C38 C39 1.3872(19) .
C39 C40 1.3770(18) .
C40 C41 1.371(2) .
C41 C42 1.389(2) .
C43 O1 1.420(2) .
C43 C44 1.506(3) .
C44 C45 1.518(3) .
C45 C46 1.512(3) .
C46 O1 1.4317(18) .
O2 C47 1.409(5) .
O2 C50 1.458(5) .
C47 C48 1.403(10) .
C48 C49 1.557(11) .
C49 C50 1.335(6) .
O2A C47A 1.447(4) .
O2A C49A 1.457(2) .
C47A C48A 1.377(2) .
C48A C50A 1.5202(9) .
C49A C50A 1.394(2) .
